data_1558778
loop_
_publ_author_name
'He\&s, Merlin'
'Stennett, Thomas'
'Fantuzzi, Felipe'
'Bertermann, R\"udiger'
'Schock, Marvin'
'Sch\"afer, Marius'
'Thiess, Torsten'
'Braunschweig, Holger'

_publ_section_title
;
 Diverse Ring-Opening Reactions of Rhodium \h4-Azaborete Complexes
;
_journal_name_full 'Chemical Science'
_journal_paper_doi 10.1039/D0SC02283G
_journal_year 2020
_chemical_absolute_configuration unk
_chemical_formula_moiety 'C28 H51 B Cl N P Rh'
_chemical_formula_sum 'C28 H51 B Cl N P Rh'
_chemical_formula_weight 581.83
_space_group_crystal_system orthorhombic
_space_group_IT_number 29
_space_group_name_Hall 'P 2c -2ac'
_space_group_name_H-M_alt 'P c a 21'
_atom_sites_solution_hydrogens mixed
_atom_sites_solution_primary dual
_atom_sites_solution_secondary difmap
_audit_creation_method SHELXL-2018/3
_audit_update_record
;
2020-04-15 deposited with the CCDC.	2020-07-23 downloaded from the CCDC.
;
_cell_angle_alpha 90
_cell_angle_beta 90
_cell_angle_gamma 90
_cell_formula_units_Z 8
_cell_length_a 21.577(5)
_cell_length_b 8.0109(19)
_cell_length_c 34.845(8)
_cell_measurement_reflns_used 9964
_cell_measurement_temperature 100(2)
_cell_measurement_theta_max 27.07
_cell_measurement_theta_min 2.58
_cell_volume 6023(2)
_computing_cell_refinement 'Saint+ ver. V8.40A (Bruker AXS)'
_computing_data_collection 'APEX2 ver. 2014.9 (Bruker AXS)'
_computing_data_reduction 'Saint+ ver. V8.40A (Bruker AXS)'
_computing_molecular_graphics 'ShelXLe (Huebschle et all, 2011)'
_computing_publication_material 'SHELXL-2018/3 (Sheldrick, 2018)'
_computing_structure_refinement 'SHELXL-2018/3 (Sheldrick, 2018)'
_computing_structure_solution 'SHELXT (Sheldrick, 2014)'
_diffrn_ambient_temperature 100(2)
_diffrn_detector 'CMOS area detector (Photon II)'
_diffrn_detector_area_resol_mean 7.5
_diffrn_measured_fraction_theta_full 0.999
_diffrn_measured_fraction_theta_max 0.999
_diffrn_measurement_device_type 'Bruker D8 Quest'
_diffrn_measurement_method '\f and \w scans'
_diffrn_radiation_monochromator 'multi-layer mirror'
_diffrn_radiation_type MoK\a
_diffrn_radiation_wavelength 0.71073
_diffrn_reflns_av_R_equivalents 0.0765
_diffrn_reflns_av_unetI/netI 0.0466
_diffrn_reflns_Laue_measured_fraction_full 0.999
_diffrn_reflns_Laue_measured_fraction_max 0.999
_diffrn_reflns_limit_h_max 27
_diffrn_reflns_limit_h_min -27
_diffrn_reflns_limit_k_max 9
_diffrn_reflns_limit_k_min -10
_diffrn_reflns_limit_l_max 44
_diffrn_reflns_limit_l_min -44
_diffrn_reflns_number 122323
_diffrn_reflns_point_group_measured_fraction_full 0.998
_diffrn_reflns_point_group_measured_fraction_max 0.998
_diffrn_reflns_theta_full 26.000
_diffrn_reflns_theta_max 27.103
_diffrn_reflns_theta_min 2.338
_diffrn_source 'microfocus sealed tube (Incoatec ImS)'
_exptl_absorpt_coefficient_mu 0.725
_exptl_absorpt_correction_T_max 0.7455
_exptl_absorpt_correction_T_min 0.6547
_exptl_absorpt_correction_type multi-scan
_exptl_absorpt_process_details 'SadAbs 2016/2 (Bruker AXS)'
_exptl_crystal_colour orange
_exptl_crystal_density_diffrn 1.283
_exptl_crystal_description block
_exptl_crystal_F_000 2464
_exptl_crystal_size_max 0.121
_exptl_crystal_size_mid 0.093
_exptl_crystal_size_min 0.069
_refine_diff_density_max 1.291
_refine_diff_density_min -1.088
_refine_diff_density_rms 0.110
_refine_ls_abs_structure_details
;
 Refined as an inversion twin.
;
_refine_ls_abs_structure_Flack 0.13(6)
_refine_ls_extinction_method none
_refine_ls_goodness_of_fit_ref 1.099
_refine_ls_hydrogen_treatment mixed
_refine_ls_matrix_type full
_refine_ls_number_parameters 634
_refine_ls_number_reflns 13278
_refine_ls_number_restraints 9
_refine_ls_restrained_S_all 1.119
_refine_ls_R_factor_all 0.0695
_refine_ls_R_factor_gt 0.0530
_refine_ls_shift/su_max 0.001
_refine_ls_shift/su_mean 0.000
_refine_ls_structure_factor_coef Fsqd
_refine_ls_weighting_details 'w=1/[\s^2^(Fo^2^)+(0.0278P)^2^+27.7732P] where P=(Fo^2^+2Fc^2^)/3'
_refine_ls_weighting_scheme calc
_refine_ls_wR_factor_gt 0.1146
_refine_ls_wR_factor_ref 0.1221
_reflns_Friedel_coverage 0.964
_reflns_Friedel_fraction_full 0.998
_reflns_Friedel_fraction_max 0.996
_reflns_number_gt 11104
_reflns_number_total 13278
_reflns_threshold_expression 'I > 2\s(I)'
_cod_data_source_file d0sc02283g2.cif
_cod_data_source_block test_a_CCDC26
_cod_database_code 1558778
_shelx_shelxl_version_number 2018/3
_shelx_space_group_comment
;
The symmetry employed for this shelxl refinement is uniquely defined
by the following loop, which should always be used as a source of
symmetry information in preference to the above space-group names.
They are only intended as comments.
;
_shelx_estimated_absorpt_t_min 0.917
_shelx_estimated_absorpt_t_max 0.952

loop_
_space_group_symop_operation_xyz
'x, y, z'
'-x, -y, z+1/2'
'x+1/2, -y, z'
'-x+1/2, y, z+1/2'

loop_
_atom_site_label
_atom_site_type_symbol
_atom_site_fract_x
_atom_site_fract_y
_atom_site_fract_z
_atom_site_U_iso_or_equiv
_atom_site_adp_type
_atom_site_occupancy
_atom_site_site_symmetry_order
_atom_site_calc_flag
_atom_site_refinement_flags_posn
_atom_site_refinement_flags_adp
_atom_site_refinement_flags_occupancy
_atom_site_disorder_assembly
_atom_site_disorder_group
Rh1 Rh 0.47538(3) 0.61209(9) 0.37558(2) 0.02151(15) Uani 1 1 d . . . . .
C1 C 0.4766(4) 0.8660(14) 0.3957(3) 0.029(2) Uani 1 1 d . . . . .
H1A H 0.501286 0.889022 0.419076 0.035 Uiso 1 1 calc R U . . .
H1AB H 0.479492 0.954489 0.375985 0.035 Uiso 1 1 calc R U . . .
B1 B 0.3467(5) 0.5336(16) 0.4153(3) 0.021(2) Uani 1 1 d . . . . .
N1 N 0.3493(3) 0.3677(9) 0.4064(2) 0.0227(17) Uani 1 1 d . . . . .
H1 H 0.387391 0.335734 0.401060 0.027 Uiso 1 1 calc R U . . .
Cl1 Cl 0.49965(11) 0.3223(3) 0.36636(7) 0.0292(5) Uani 1 1 d . . . . .
P1 P 0.50271(11) 0.6825(4) 0.31362(8) 0.0334(6) Uani 1 1 d . . . . .
Rh2 Rh 0.26904(3) 0.11702(9) 0.62001(2) 0.02256(15) Uani 1 1 d . . . . .
C2 C 0.4173(4) 0.7919(12) 0.4013(3) 0.0237(19) Uani 1 1 d . . . . .
H2 H 0.388(5) 0.820(13) 0.384(3) 0.032 Uiso 1 1 d . U . . .
B2 B 0.3989(5) 0.0416(16) 0.5794(3) 0.022(2) Uani 1 1 d . . . . .
N2 N 0.3949(3) -0.1267(9) 0.5881(2) 0.0224(16) Uani 1 1 d . . . . .
H2A H 0.356611 -0.157769 0.593169 0.027 Uiso 1 1 calc R U . . .
Cl2 Cl 0.24668(13) -0.1650(3) 0.63148(8) 0.0379(6) Uani 1 1 d . . . . .
P2 P 0.24134(11) 0.1988(4) 0.68120(8) 0.0363(6) Uani 1 1 d . . . . .
C9 C 0.3226(4) 0.1005(13) 0.4338(3) 0.029(2) Uani 1 1 d . . . . .
H9A H 0.295060 0.003693 0.431832 0.044 Uiso 1 1 calc R U . . .
H9B H 0.318421 0.150698 0.459361 0.044 Uiso 1 1 calc R U . . .
H9C H 0.365613 0.064747 0.429953 0.044 Uiso 1 1 calc R U . . .
C8 C 0.3118(5) 0.1542(13) 0.3632(3) 0.035(2) Uani 1 1 d . . . . .
H8A H 0.295666 0.233172 0.344158 0.052 Uiso 1 1 calc R U . . .
H8B H 0.288433 0.049559 0.361689 0.052 Uiso 1 1 calc R U . . .
H8C H 0.355692 0.132084 0.357853 0.052 Uiso 1 1 calc R U . . .
C7 C 0.3052(4) 0.2287(12) 0.4033(3) 0.025(2) Uani 1 1 d . . . . .
C6 C 0.5782(4) 0.5924(12) 0.4496(3) 0.027(2) Uani 1 1 d . . . . .
H6A H 0.582210 0.471953 0.445360 0.041 Uiso 1 1 calc R U . . .
H6B H 0.608234 0.628083 0.469049 0.041 Uiso 1 1 calc R U . . .
H6C H 0.586082 0.651906 0.425562 0.041 Uiso 1 1 calc R U . . .
C5 C 0.5123(4) 0.6318(12) 0.4636(3) 0.0250(19) Uani 1 1 d . . . . .
H5A H 0.507388 0.587903 0.490018 0.030 Uiso 1 1 calc R U . . .
H5AB H 0.507130 0.754472 0.464764 0.030 Uiso 1 1 calc R U . . .
C4 C 0.4614(4) 0.5587(12) 0.4384(3) 0.0234(19) Uani 1 1 d . . . . .
H4 H 0.454(4) 0.422(13) 0.440(2) 0.032 Uiso 1 1 d . U . . .
C3 C 0.4100(4) 0.6349(11) 0.4214(3) 0.0200(18) Uani 1 1 d . . . . .
C10 C 0.2381(4) 0.2814(12) 0.4101(4) 0.035(3) Uani 1 1 d . . . . .
H10A H 0.225548 0.361317 0.390267 0.052 Uiso 1 1 calc R U . . .
H10B H 0.234407 0.333663 0.435420 0.052 Uiso 1 1 calc R U . . .
H10C H 0.211154 0.182958 0.408934 0.052 Uiso 1 1 calc R U . . .
C11 C 0.2504(4) 0.6954(11) 0.3886(3) 0.023(2) Uani 1 1 d . . . . .
C12 C 0.1955(4) 0.7852(12) 0.3936(3) 0.026(2) Uani 1 1 d . . . . .
H12 H 0.173727 0.823131 0.371565 0.031 Uiso 1 1 calc R U . . .
C13 C 0.1717(4) 0.8210(11) 0.4297(3) 0.025(2) Uani 1 1 d . . . . .
C14 C 0.2056(4) 0.7639(11) 0.4614(3) 0.0231(19) Uani 1 1 d . . . . .
H14 H 0.190637 0.786152 0.486481 0.028 Uiso 1 1 calc R U . . .
C17 C 0.2725(5) 0.6625(15) 0.3482(3) 0.033(3) Uani 1 1 d . . . . .
H17A H 0.246050 0.577853 0.336274 0.049 Uiso 1 1 calc R U . . .
H17B H 0.315400 0.622295 0.348949 0.049 Uiso 1 1 calc R U . . .
H17C H 0.270502 0.766010 0.333307 0.049 Uiso 1 1 calc R U . . .
C16 C 0.2832(4) 0.6400(11) 0.4206(3) 0.0224(19) Uani 1 1 d . . . . .
C15 C 0.2608(4) 0.6752(12) 0.4570(3) 0.023(2) Uani 1 1 d . . . . .
C19 C 0.2952(4) 0.6195(14) 0.4926(3) 0.032(2) Uani 1 1 d . . . . .
H19A H 0.312646 0.508040 0.488384 0.048 Uiso 1 1 calc R U . . .
H19B H 0.266477 0.615918 0.514400 0.048 Uiso 1 1 calc R U . . .
H19C H 0.328727 0.698373 0.498152 0.048 Uiso 1 1 calc R U . . .
C18 C 0.1121(4) 0.9166(13) 0.4348(4) 0.036(3) Uani 1 1 d . . . . .
H18A H 0.117071 1.029802 0.424657 0.053 Uiso 1 1 calc R U . . .
H18B H 0.101689 0.922371 0.462188 0.053 Uiso 1 1 calc R U . . .
H18C H 0.078656 0.859668 0.420980 0.053 Uiso 1 1 calc R U . . .
C20 C 0.4791(5) 0.5151(17) 0.2799(4) 0.039(3) Uani 1 1 d . . . . .
H20 H 0.505077 0.416682 0.287205 0.046 Uiso 1 1 calc R U . . .
C21 C 0.4120(5) 0.4586(18) 0.2868(4) 0.041(3) Uani 1 1 d . . . . .
H21A H 0.383772 0.552035 0.281768 0.062 Uiso 1 1 calc R U . . .
H21B H 0.407270 0.421813 0.313411 0.062 Uiso 1 1 calc R U . . .
H21C H 0.402073 0.366031 0.269429 0.062 Uiso 1 1 calc R U . . .
C22 C 0.4914(6) 0.541(2) 0.2371(3) 0.059(4) Uani 1 1 d . . . . .
H22A H 0.487231 0.433867 0.223630 0.088 Uiso 1 1 calc R U . . .
H22B H 0.533521 0.583977 0.233462 0.088 Uiso 1 1 calc R U . . .
H22C H 0.461445 0.620701 0.226684 0.088 Uiso 1 1 calc R U . . .
C23 C 0.4731(5) 0.8892(19) 0.2958(4) 0.050(3) Uani 1 1 d . . . . .
H23 H 0.480249 0.968111 0.317577 0.060 Uiso 1 1 calc R U . . .
C24 C 0.4043(5) 0.8880(18) 0.2903(4) 0.052(3) Uani 1 1 d . . . . .
H24A H 0.389252 1.002938 0.287901 0.078 Uiso 1 1 calc R U . . .
H24B H 0.384536 0.834432 0.312396 0.078 Uiso 1 1 calc R U . . .
H24C H 0.394071 0.825765 0.266894 0.078 Uiso 1 1 calc R U . . .
C25 C 0.5051(8) 0.970(2) 0.2618(5) 0.060(4) Uani 1 1 d . . . . .
H25A H 0.502943 0.894722 0.239671 0.090 Uiso 1 1 calc R U . . .
H25B H 0.548553 0.991419 0.268261 0.090 Uiso 1 1 calc R U . . .
H25C H 0.484398 1.075258 0.255631 0.090 Uiso 1 1 calc R U . . .
C26 C 0.5875(5) 0.7063(18) 0.3071(3) 0.044(3) Uani 1 1 d . . . . .
H26 H 0.595365 0.742092 0.280072 0.053 Uiso 1 1 calc R U . . .
C27 C 0.6113(5) 0.8463(18) 0.3343(4) 0.049(3) Uani 1 1 d . . . . .
H27A H 0.655354 0.866550 0.329353 0.074 Uiso 1 1 calc R U . . .
H27B H 0.605645 0.811598 0.361009 0.074 Uiso 1 1 calc R U . . .
H27C H 0.587788 0.948932 0.329543 0.074 Uiso 1 1 calc R U . . .
C28 C 0.6217(5) 0.544(2) 0.3139(4) 0.055(4) Uani 1 1 d . . . . .
H28A H 0.604851 0.457406 0.296934 0.083 Uiso 1 1 calc R U . . .
H28B H 0.616506 0.509555 0.340677 0.083 Uiso 1 1 calc R U . . .
H28C H 0.665864 0.559502 0.308378 0.083 Uiso 1 1 calc R U . . .
C29 C 0.2670(4) 0.3679(12) 0.5985(3) 0.027(2) Uani 1 1 d . . . . .
H29A H 0.241556 0.388320 0.575362 0.032 Uiso 1 1 calc R U . . .
H29B H 0.264542 0.458426 0.617831 0.032 Uiso 1 1 calc R U . . .
C30 C 0.3259(4) 0.2935(11) 0.5928(3) 0.0242(19) Uani 1 1 d . . . . .
H30 H 0.365(5) 0.341(13) 0.612(3) 0.033 Uiso 1 1 d . U . . .
C31 C 0.3344(4) 0.1345(11) 0.5737(3) 0.0196(17) Uani 1 1 d . . . . .
C32 C 0.2818(4) 0.0574(13) 0.5563(3) 0.0225(19) Uani 1 1 d . . . . .
H32 H 0.281(5) -0.052(13) 0.548(2) 0.030 Uiso 1 1 d . U . . .
C33 C 0.2308(4) 0.1281(12) 0.5317(3) 0.0276(19) Uani 1 1 d . . . . .
H33A H 0.236154 0.086334 0.505162 0.033 Uiso 1 1 calc R U . . .
H33B H 0.235058 0.251110 0.531002 0.033 Uiso 1 1 calc R U . . .
C34 C 0.1654(4) 0.0843(15) 0.5454(3) 0.034(2) Uani 1 1 d . . . . .
H34A H 0.134997 0.127882 0.527077 0.051 Uiso 1 1 calc R U . . .
H34B H 0.158212 0.134256 0.570671 0.051 Uiso 1 1 calc R U . . .
H34C H 0.161217 -0.037241 0.547191 0.051 Uiso 1 1 calc R U . . .
C35 C 0.4401(4) -0.2693(11) 0.5911(3) 0.0236(19) Uani 1 1 d . . . . .
C36 C 0.5074(4) -0.2175(11) 0.5849(3) 0.031(2) Uani 1 1 d . . . . .
H36A H 0.512678 -0.177385 0.558516 0.047 Uiso 1 1 calc R U . . .
H36B H 0.534573 -0.313690 0.589233 0.047 Uiso 1 1 calc R U . . .
H36C H 0.518214 -0.128121 0.602893 0.047 Uiso 1 1 calc R U . . .
C37 C 0.4218(4) -0.3949(11) 0.5604(3) 0.0234(19) Uani 1 1 d . . . . .
H37A H 0.427424 -0.344855 0.535010 0.035 Uiso 1 1 calc R U . . .
H37B H 0.378198 -0.426157 0.563833 0.035 Uiso 1 1 calc R U . . .
H37C H 0.447867 -0.494488 0.562680 0.035 Uiso 1 1 calc R U . . .
C38 C 0.4333(5) -0.3457(12) 0.6310(3) 0.031(2) Uani 1 1 d . . . . .
H38A H 0.390371 -0.381791 0.634897 0.046 Uiso 1 1 calc R U . . .
H38B H 0.444224 -0.262332 0.650485 0.046 Uiso 1 1 calc R U . . .
H38C H 0.461034 -0.442099 0.633371 0.046 Uiso 1 1 calc R U . . .
C39 C 0.4602(4) 0.1423(10) 0.5737(3) 0.0207(18) Uani 1 1 d . . . . .
C40 C 0.4938(4) 0.2009(12) 0.6058(3) 0.024(2) Uani 1 1 d . . . . .
C41 C 0.5494(4) 0.2891(11) 0.6004(3) 0.026(2) Uani 1 1 d . . . . .
H41 H 0.571996 0.326284 0.622129 0.031 Uiso 1 1 calc R U . . .
C42 C 0.5718(4) 0.3230(11) 0.5641(3) 0.026(2) Uani 1 1 d . . . . .
C43 C 0.5386(4) 0.2660(11) 0.5325(3) 0.0241(19) Uani 1 1 d . . . . .
H43 H 0.553887 0.287737 0.507396 0.029 Uiso 1 1 calc R U . . .
C44 C 0.4833(4) 0.1775(12) 0.5367(3) 0.0214(19) Uani 1 1 d . . . . .
C45 C 0.4714(5) 0.1622(14) 0.6463(3) 0.028(2) Uani 1 1 d . . . . .
H45A H 0.426426 0.179000 0.647716 0.041 Uiso 1 1 calc R U . . .
H45B H 0.492011 0.236617 0.664581 0.041 Uiso 1 1 calc R U . . .
H45C H 0.481178 0.045950 0.652630 0.041 Uiso 1 1 calc R U . . .
C46 C 0.6320(4) 0.4168(13) 0.5589(4) 0.034(2) Uani 1 1 d . . . . .
H46A H 0.640221 0.431890 0.531436 0.051 Uiso 1 1 calc R U . . .
H46B H 0.665900 0.353213 0.570542 0.051 Uiso 1 1 calc R U . . .
H46C H 0.628880 0.526286 0.571298 0.051 Uiso 1 1 calc R U . . .
C47 C 0.4476(4) 0.1213(14) 0.5018(3) 0.030(2) Uani 1 1 d . . . . .
H47A H 0.470748 0.150837 0.478574 0.045 Uiso 1 1 calc R U . . .
H47B H 0.407057 0.176379 0.501363 0.045 Uiso 1 1 calc R U . . .
H47C H 0.441806 0.000000 0.502773 0.045 Uiso 1 1 calc R U . . .
C48 C 0.2677(4) 0.4127(17) 0.6966(3) 0.038(3) Uani 1 1 d . . . . .
H48 H 0.259181 0.487218 0.674232 0.046 Uiso 1 1 calc R U . . .
C49 C 0.3387(5) 0.4157(16) 0.7018(3) 0.041(3) Uani 1 1 d . . . . .
H49A H 0.358368 0.360229 0.679842 0.062 Uiso 1 1 calc R U . . .
H49B H 0.349808 0.357035 0.725456 0.062 Uiso 1 1 calc R U . . .
H49C H 0.352983 0.531595 0.703210 0.062 Uiso 1 1 calc R U . . .
C50 C 0.2363(7) 0.496(2) 0.7306(6) 0.063(5) Uani 1 1 d . . . . .
H50A H 0.255395 0.605088 0.735262 0.095 Uiso 1 1 calc R U . . .
H50B H 0.241225 0.425678 0.753456 0.095 Uiso 1 1 calc R U . . .
H50C H 0.192150 0.510590 0.725089 0.095 Uiso 1 1 calc R U . . .
C51 C 0.2631(6) 0.0417(19) 0.7172(4) 0.043(3) Uani 1 1 d . . . . .
H51 H 0.237339 -0.059264 0.711692 0.052 Uiso 1 1 calc R U . . .
C52 C 0.3310(7) -0.0133(16) 0.7131(5) 0.051(4) Uani 1 1 d . . . . .
H52A H 0.340029 -0.036824 0.686073 0.077 Uiso 1 1 calc R U . . .
H52B H 0.338032 -0.114266 0.728391 0.077 Uiso 1 1 calc R U . . .
H52C H 0.358312 0.076019 0.722241 0.077 Uiso 1 1 calc R U . . .
C53 C 0.2500(7) 0.089(2) 0.7594(4) 0.071(5) Uani 1 1 d . . . . .
H53A H 0.278272 0.178785 0.767216 0.106 Uiso 1 1 calc R U . . .
H53B H 0.256464 -0.008472 0.775794 0.106 Uiso 1 1 calc R U . . .
H53C H 0.207108 0.127663 0.761807 0.106 Uiso 1 1 calc R U . . .
C54 C 0.1559(5) 0.2208(19) 0.6863(3) 0.050(3) Uani 1 1 d . . . . .
H54 H 0.146755 0.255793 0.713273 0.060 Uiso 1 1 calc R U . . .
C55 C 0.1305(6) 0.352(2) 0.6598(4) 0.063(4) Uani 1 1 d . . . . .
H55A H 0.139202 0.320530 0.633140 0.095 Uiso 1 1 calc R U . . .
H55B H 0.150206 0.459481 0.665426 0.095 Uiso 1 1 calc R U . . .
H55C H 0.085639 0.361550 0.663475 0.095 Uiso 1 1 calc R U . . .
C56 C 0.1228(6) 0.052(2) 0.6789(5) 0.068(5) Uani 1 1 d . . . . .
H56A H 0.130533 0.016094 0.652397 0.103 Uiso 1 1 calc R U . . .
H56B H 0.078104 0.065128 0.682863 0.103 Uiso 1 1 calc R U . . .
H56C H 0.138854 -0.032549 0.696643 0.103 Uiso 1 1 calc R U . . .

loop_
_atom_site_aniso_label
_atom_site_aniso_U_11
_atom_site_aniso_U_22
_atom_site_aniso_U_33
_atom_site_aniso_U_23
_atom_site_aniso_U_13
_atom_site_aniso_U_12
Rh1 0.0152(3) 0.0257(3) 0.0237(3) 0.0023(4) 0.0009(3) -0.0009(3)
C1 0.024(5) 0.036(6) 0.026(6) 0.001(5) 0.003(4) 0.001(4)
B1 0.014(4) 0.024(5) 0.026(6) 0.004(5) -0.003(4) -0.004(4)
N1 0.016(3) 0.012(4) 0.040(5) -0.001(3) -0.001(3) -0.002(3)
Cl1 0.0345(12) 0.0158(9) 0.0371(15) -0.0046(9) -0.0010(9) 0.0055(9)
P1 0.0182(11) 0.0559(17) 0.0260(13) 0.0091(12) -0.0015(10) -0.0015(11)
Rh2 0.0159(3) 0.0256(3) 0.0261(4) -0.0001(4) 0.0008(3) -0.0018(2)
C2 0.020(4) 0.020(5) 0.031(5) 0.001(4) -0.001(4) 0.001(4)
B2 0.022(5) 0.024(5) 0.021(6) 0.003(5) 0.003(4) 0.002(5)
N2 0.022(3) 0.010(3) 0.035(4) 0.001(3) 0.001(3) 0.004(3)
Cl2 0.0339(12) 0.0404(13) 0.0395(15) 0.0058(11) -0.0034(10) -0.0039(11)
P2 0.0199(12) 0.0642(19) 0.0247(13) -0.0023(13) -0.0001(10) -0.0064(12)
C9 0.027(5) 0.026(5) 0.035(6) 0.005(4) -0.003(4) -0.005(4)
C8 0.041(6) 0.028(5) 0.035(6) -0.002(4) -0.003(5) -0.012(4)
C7 0.020(4) 0.015(4) 0.039(6) 0.002(4) -0.003(4) -0.007(4)
C6 0.022(4) 0.025(5) 0.035(6) 0.001(4) -0.002(4) 0.004(4)
C5 0.015(4) 0.035(5) 0.025(5) 0.008(4) -0.001(4) 0.004(4)
C4 0.021(4) 0.020(5) 0.029(5) -0.007(4) 0.001(4) 0.001(4)
C3 0.016(4) 0.017(4) 0.027(5) -0.002(4) 0.004(3) -0.003(3)
C10 0.012(4) 0.022(5) 0.070(8) -0.001(5) 0.000(4) -0.001(4)
C11 0.019(4) 0.019(5) 0.031(5) -0.001(4) 0.002(4) 0.000(4)
C12 0.024(4) 0.023(5) 0.031(5) 0.004(4) -0.008(4) -0.002(4)
C13 0.015(4) 0.017(4) 0.042(6) 0.003(4) 0.001(4) -0.003(3)
C14 0.018(4) 0.021(5) 0.030(5) 0.000(4) 0.001(4) -0.001(3)
C17 0.033(6) 0.036(6) 0.030(6) 0.001(5) -0.005(4) -0.005(4)
C16 0.019(4) 0.016(4) 0.032(5) 0.002(4) 0.002(4) -0.007(4)
C15 0.019(4) 0.017(4) 0.032(5) 0.002(4) -0.001(4) -0.006(3)
C19 0.023(4) 0.042(6) 0.031(5) 0.002(5) 0.001(4) 0.006(4)
C18 0.020(5) 0.029(6) 0.058(7) 0.002(5) 0.003(5) 0.004(4)
C20 0.025(6) 0.066(9) 0.026(6) -0.004(5) 0.000(4) 0.006(5)
C21 0.037(6) 0.053(7) 0.034(7) -0.004(6) -0.011(5) -0.003(6)
C22 0.041(6) 0.116(12) 0.020(6) -0.005(7) 0.001(5) 0.009(7)
C23 0.039(6) 0.068(9) 0.042(7) 0.024(7) 0.003(5) 0.007(6)
C24 0.038(6) 0.071(9) 0.046(7) 0.023(7) 0.003(5) 0.017(6)
C25 0.052(7) 0.074(10) 0.053(10) 0.025(7) 0.009(7) 0.002(7)
C26 0.020(5) 0.080(9) 0.031(6) 0.013(6) 0.000(4) 0.000(5)
C27 0.029(5) 0.073(9) 0.046(7) 0.007(6) -0.005(5) -0.016(6)
C28 0.027(5) 0.089(10) 0.050(9) 0.014(8) 0.008(5) 0.009(6)
C29 0.025(5) 0.017(5) 0.039(6) 0.003(4) 0.002(4) 0.007(3)
C30 0.021(4) 0.022(5) 0.029(5) -0.003(4) 0.003(4) -0.006(3)
C31 0.016(4) 0.021(4) 0.023(4) 0.004(4) 0.000(3) -0.002(3)
C32 0.019(4) 0.019(5) 0.029(5) -0.002(4) -0.003(4) -0.011(4)
C33 0.025(4) 0.023(5) 0.035(5) -0.003(4) 0.002(4) -0.007(4)
C34 0.018(4) 0.052(7) 0.032(6) -0.010(5) -0.004(4) -0.002(4)
C35 0.020(4) 0.020(5) 0.030(5) -0.002(4) 0.000(4) 0.002(3)
C36 0.027(5) 0.014(4) 0.052(7) -0.003(5) 0.002(5) 0.005(4)
C37 0.024(4) 0.017(4) 0.029(5) 0.004(4) 0.001(4) 0.001(4)
C38 0.042(5) 0.020(5) 0.030(6) -0.002(4) -0.007(4) 0.002(4)
C39 0.014(4) 0.016(4) 0.032(5) 0.001(4) -0.002(4) 0.001(3)
C40 0.015(4) 0.021(4) 0.035(5) -0.004(4) -0.004(4) 0.001(4)
C41 0.020(4) 0.014(4) 0.042(6) -0.004(4) -0.002(4) -0.003(3)
C42 0.017(4) 0.014(4) 0.046(6) -0.002(4) 0.002(4) 0.001(3)
C43 0.022(4) 0.024(5) 0.027(5) 0.004(4) 0.004(4) 0.005(4)
C44 0.020(4) 0.016(4) 0.028(5) 0.000(4) 0.002(4) 0.003(3)
C45 0.031(5) 0.023(5) 0.029(6) -0.005(4) -0.006(4) -0.005(4)
C46 0.021(5) 0.027(5) 0.055(7) -0.001(5) 0.002(4) -0.001(4)
C47 0.030(5) 0.034(5) 0.025(5) 0.001(4) -0.001(4) 0.001(4)
C48 0.032(6) 0.055(7) 0.027(6) -0.003(5) 0.001(4) 0.003(5)
C49 0.035(5) 0.054(7) 0.035(6) 0.004(5) 0.000(5) -0.006(5)
C50 0.047(8) 0.085(12) 0.058(11) -0.037(8) 0.008(7) -0.010(7)
C51 0.038(6) 0.051(7) 0.041(8) 0.012(6) 0.000(5) -0.006(6)
C52 0.064(9) 0.048(8) 0.041(8) 0.017(6) -0.014(7) -0.013(6)
C53 0.065(9) 0.110(14) 0.038(8) 0.018(9) -0.003(7) -0.032(9)
C54 0.028(5) 0.089(10) 0.032(6) -0.013(7) 0.008(5) -0.008(6)
C55 0.032(6) 0.113(14) 0.044(8) -0.019(8) -0.004(5) 0.018(7)
C56 0.035(6) 0.123(14) 0.048(9) 0.016(10) -0.006(6) -0.034(8)

loop_
_atom_type_symbol
_atom_type_description
_atom_type_scat_dispersion_real
_atom_type_scat_dispersion_imag
_atom_type_scat_source
C C 0.0033 0.0016 'International Tables Vol C Tables 4.2.6.8 and 6.1.1.4'
H H 0.0000 0.0000 'International Tables Vol C Tables 4.2.6.8 and 6.1.1.4'
B B 0.0013 0.0007 'International Tables Vol C Tables 4.2.6.8 and 6.1.1.4'
N N 0.0061 0.0033 'International Tables Vol C Tables 4.2.6.8 and 6.1.1.4'
P P 0.1023 0.0942 'International Tables Vol C Tables 4.2.6.8 and 6.1.1.4'
Cl Cl 0.1484 0.1585 'International Tables Vol C Tables 4.2.6.8 and 6.1.1.4'
Rh Rh -1.1178 0.9187 'International Tables Vol C Tables 4.2.6.8 and 6.1.1.4'

loop_
_exptl_crystal_face_index_h
_exptl_crystal_face_index_k
_exptl_crystal_face_index_l
_exptl_crystal_face_perp_dist
2.00 2.00 -1.00 0.0290
1.00 1.00 1.00 0.0230
0.00 0.00 1.00 0.0140
0.00 0.00 -1.00 0.0600
-1.00 2.00 -1.00 0.0240
-1.00 1.00 0.00 0.0330
-1.00 0.00 2.00 0.0460
1.00 0.00 -2.00 0.0540
1.00 2.00 -2.00 0.0360
1.00 2.00 1.00 0.0280
0.00 -1.00 0.00 0.0330
0.00 1.00 0.00 0.0310
-1.00 -2.00 -2.00 0.0520
0.00 -1.00 -1.00 0.0520
0.00 1.00 1.00 0.0250

loop_
_geom_angle_atom_site_label_1
_geom_angle_atom_site_label_2
_geom_angle_atom_site_label_3
_geom_angle
_geom_angle_site_symmetry_1
_geom_angle_site_symmetry_3
_geom_angle_publ_flag
C2 Rh1 C3 39.9(3) . . ?
C2 Rh1 C1 39.0(3) . . ?
C3 Rh1 C1 71.5(3) . . ?
C2 Rh1 C4 68.7(4) . . ?
C3 Rh1 C4 37.0(3) . . ?
C1 Rh1 C4 82.2(4) . . ?
C2 Rh1 P1 112.5(3) . . ?
C3 Rh1 P1 147.8(2) . . ?
C1 Rh1 P1 94.1(3) . . ?
C4 Rh1 P1 172.1(2) . . ?
C2 Rh1 Cl1 147.8(3) . . ?
C3 Rh1 Cl1 109.0(2) . . ?
C1 Rh1 Cl1 162.7(3) . . ?
C4 Rh1 Cl1 88.6(3) . . ?
P1 Rh1 Cl1 93.19(10) . . ?
C2 C1 Rh1 68.9(6) . . ?
C2 C1 H1A 116.8 . . ?
Rh1 C1 H1A 116.8 . . ?
C2 C1 H1AB 116.8 . . ?
Rh1 C1 H1AB 116.8 . . ?
H1A C1 H1AB 113.8 . . ?
N1 B1 C3 119.2(9) . . ?
N1 B1 C16 124.8(8) . . ?
C3 B1 C16 116.0(9) . . ?
B1 N1 C7 136.7(8) . . ?
B1 N1 H1 111.7 . . ?
C7 N1 H1 111.7 . . ?
C20 P1 C26 105.5(6) . . ?
C20 P1 C23 109.5(6) . . ?
C26 P1 C23 101.8(6) . . ?
C20 P1 Rh1 110.2(5) . . ?
C26 P1 Rh1 113.0(4) . . ?
C23 P1 Rh1 116.0(4) . . ?
C30 Rh2 C29 39.0(3) . . ?
C30 Rh2 C31 39.9(3) . . ?
C29 Rh2 C31 72.0(3) . . ?
C30 Rh2 C32 68.4(3) . . ?
C29 Rh2 C32 81.9(4) . . ?
C31 Rh2 C32 37.3(3) . . ?
C30 Rh2 P2 112.2(3) . . ?
C29 Rh2 P2 92.9(3) . . ?
C31 Rh2 P2 147.7(2) . . ?
C32 Rh2 P2 170.6(3) . . ?
C30 Rh2 Cl2 147.8(3) . . ?
C29 Rh2 Cl2 163.4(3) . . ?
C31 Rh2 Cl2 109.0(3) . . ?
C32 Rh2 Cl2 89.4(3) . . ?
P2 Rh2 Cl2 93.59(11) . . ?
C1 C2 C3 121.6(8) . . ?
C1 C2 Rh1 72.1(6) . . ?
C3 C2 Rh1 71.1(5) . . ?
C1 C2 H2 115(7) . . ?
C3 C2 H2 118(7) . . ?
Rh1 C2 H2 107(7) . . ?
N2 B2 C39 125.8(9) . . ?
N2 B2 C31 115.3(8) . . ?
C39 B2 C31 118.9(9) . . ?
B2 N2 C35 135.5(8) . . ?
B2 N2 H2A 112.3 . . ?
C35 N2 H2A 112.3 . . ?
C51 P2 C54 104.7(6) . . ?
C51 P2 C48 110.5(6) . . ?
C54 P2 C48 100.7(6) . . ?
C51 P2 Rh2 111.7(5) . . ?
C54 P2 Rh2 111.8(4) . . ?
C48 P2 Rh2 116.3(4) . . ?
C7 C9 H9A 109.5 . . ?
C7 C9 H9B 109.5 . . ?
H9A C9 H9B 109.5 . . ?
C7 C9 H9C 109.5 . . ?
H9A C9 H9C 109.5 . . ?
H9B C9 H9C 109.5 . . ?
C7 C8 H8A 109.5 . . ?
C7 C8 H8B 109.5 . . ?
H8A C8 H8B 109.5 . . ?
C7 C8 H8C 109.5 . . ?
H8A C8 H8C 109.5 . . ?
H8B C8 H8C 109.5 . . ?
N1 C7 C9 107.5(7) . . ?
N1 C7 C10 113.2(8) . . ?
C9 C7 C10 108.2(8) . . ?
N1 C7 C8 107.5(8) . . ?
C9 C7 C8 110.7(8) . . ?
C10 C7 C8 109.7(9) . . ?
C5 C6 H6A 109.5 . . ?
C5 C6 H6B 109.5 . . ?
H6A C6 H6B 109.5 . . ?
C5 C6 H6C 109.5 . . ?
H6A C6 H6C 109.5 . . ?
H6B C6 H6C 109.5 . . ?
C4 C5 C6 113.9(8) . . ?
C4 C5 H5A 108.8 . . ?
C6 C5 H5A 108.8 . . ?
C4 C5 H5AB 108.8 . . ?
C6 C5 H5AB 108.8 . . ?
H5A C5 H5AB 107.7 . . ?
C3 C4 C5 130.5(9) . . ?
C3 C4 Rh1 67.1(5) . . ?
C5 C4 Rh1 113.0(6) . . ?
C3 C4 H4 110(3) . . ?
C5 C4 H4 117(3) . . ?
Rh1 C4 H4 104(5) . . ?
C4 C3 C2 120.0(8) . . ?
C4 C3 B1 120.8(8) . . ?
C2 C3 B1 117.8(8) . . ?
C4 C3 Rh1 75.9(5) . . ?
C2 C3 Rh1 69.0(5) . . ?
B1 C3 Rh1 114.8(6) . . ?
C7 C10 H10A 109.5 . . ?
C7 C10 H10B 109.5 . . ?
H10A C10 H10B 109.5 . . ?
C7 C10 H10C 109.5 . . ?
H10A C10 H10C 109.5 . . ?
H10B C10 H10C 109.5 . . ?
C16 C11 C12 119.5(9) . . ?
C16 C11 C17 122.0(9) . . ?
C12 C11 C17 118.4(9) . . ?
C13 C12 C11 122.3(9) . . ?
C13 C12 H12 118.9 . . ?
C11 C12 H12 118.9 . . ?
C12 C13 C14 116.8(8) . . ?
C12 C13 C18 121.8(9) . . ?
C14 C13 C18 121.3(9) . . ?
C15 C14 C13 121.8(9) . . ?
C15 C14 H14 119.1 . . ?
C13 C14 H14 119.1 . . ?
C11 C17 H17A 109.5 . . ?
C11 C17 H17B 109.5 . . ?
H17A C17 H17B 109.5 . . ?
C11 C17 H17C 109.5 . . ?
H17A C17 H17C 109.5 . . ?
H17B C17 H17C 109.5 . . ?
C15 C16 C11 119.5(9) . . ?
C15 C16 B1 120.3(9) . . ?
C11 C16 B1 120.2(9) . . ?
C16 C15 C14 120.0(9) . . ?
C16 C15 C19 121.3(9) . . ?
C14 C15 C19 118.7(9) . . ?
C15 C19 H19A 109.5 . . ?
C15 C19 H19B 109.5 . . ?
H19A C19 H19B 109.5 . . ?
C15 C19 H19C 109.5 . . ?
H19A C19 H19C 109.5 . . ?
H19B C19 H19C 109.5 . . ?
C13 C18 H18A 109.5 . . ?
C13 C18 H18B 109.5 . . ?
H18A C18 H18B 109.5 . . ?
C13 C18 H18C 109.5 . . ?
H18A C18 H18C 109.5 . . ?
H18B C18 H18C 109.5 . . ?
C22 C20 C21 110.7(11) . . ?
C22 C20 P1 118.3(10) . . ?
C21 C20 P1 112.0(9) . . ?
C22 C20 H20 104.8 . . ?
C21 C20 H20 104.8 . . ?
P1 C20 H20 104.8 . . ?
C20 C21 H21A 109.5 . . ?
C20 C21 H21B 109.5 . . ?
H21A C21 H21B 109.5 . . ?
C20 C21 H21C 109.5 . . ?
H21A C21 H21C 109.5 . . ?
H21B C21 H21C 109.5 . . ?
C20 C22 H22A 109.5 . . ?
C20 C22 H22B 109.5 . . ?
H22A C22 H22B 109.5 . . ?
C20 C22 H22C 109.5 . . ?
H22A C22 H22C 109.5 . . ?
H22B C22 H22C 109.5 . . ?
C24 C23 C25 110.7(11) . . ?
C24 C23 P1 111.9(10) . . ?
C25 C23 P1 118.6(10) . . ?
C24 C23 H23 104.7 . . ?
C25 C23 H23 104.7 . . ?
P1 C23 H23 104.7 . . ?
C23 C24 H24A 109.5 . . ?
C23 C24 H24B 109.5 . . ?
H24A C24 H24B 109.5 . . ?
C23 C24 H24C 109.5 . . ?
H24A C24 H24C 109.5 . . ?
H24B C24 H24C 109.5 . . ?
C23 C25 H25A 109.5 . . ?
C23 C25 H25B 109.5 . . ?
H25A C25 H25B 109.5 . . ?
C23 C25 H25C 109.5 . . ?
H25A C25 H25C 109.5 . . ?
H25B C25 H25C 109.5 . . ?
C28 C26 C27 111.4(10) . . ?
C28 C26 P1 111.9(9) . . ?
C27 C26 P1 109.0(8) . . ?
C28 C26 H26 108.1 . . ?
C27 C26 H26 108.1 . . ?
P1 C26 H26 108.1 . . ?
C26 C27 H27A 109.5 . . ?
C26 C27 H27B 109.5 . . ?
H27A C27 H27B 109.5 . . ?
C26 C27 H27C 109.5 . . ?
H27A C27 H27C 109.5 . . ?
H27B C27 H27C 109.5 . . ?
C26 C28 H28A 109.5 . . ?
C26 C28 H28B 109.5 . . ?
H28A C28 H28B 109.5 . . ?
C26 C28 H28C 109.5 . . ?
H28A C28 H28C 109.5 . . ?
H28B C28 H28C 109.5 . . ?
C30 C29 Rh2 68.7(5) . . ?
C30 C29 H29A 116.8 . . ?
Rh2 C29 H29A 116.8 . . ?
C30 C29 H29B 116.8 . . ?
Rh2 C29 H29B 116.8 . . ?
H29A C29 H29B 113.8 . . ?
C29 C30 C31 123.2(8) . . ?
C29 C30 Rh2 72.2(5) . . ?
C31 C30 Rh2 71.9(5) . . ?
C29 C30 H30 116(5) . . ?
C31 C30 H30 118(5) . . ?
Rh2 C30 H30 113(5) . . ?
C32 C31 C30 118.4(8) . . ?
C32 C31 B2 123.1(9) . . ?
C30 C31 B2 117.6(8) . . ?
C32 C31 Rh2 76.6(5) . . ?
C30 C31 Rh2 68.2(5) . . ?
B2 C31 Rh2 116.7(6) . . ?
C31 C32 C33 131.3(9) . . ?
C31 C32 Rh2 66.1(5) . . ?
C33 C32 Rh2 112.7(7) . . ?
C31 C32 H32 124(5) . . ?
C33 C32 H32 99(3) . . ?
Rh2 C32 H32 120(5) . . ?
C32 C33 C34 114.2(8) . . ?
C32 C33 H33A 108.7 . . ?
C34 C33 H33A 108.7 . . ?
C32 C33 H33B 108.7 . . ?
C34 C33 H33B 108.7 . . ?
H33A C33 H33B 107.6 . . ?
C33 C34 H34A 109.5 . . ?
C33 C34 H34B 109.5 . . ?
H34A C34 H34B 109.5 . . ?
C33 C34 H34C 109.5 . . ?
H34A C34 H34C 109.5 . . ?
H34B C34 H34C 109.5 . . ?
N2 C35 C37 106.6(7) . . ?
N2 C35 C38 107.8(8) . . ?
C37 C35 C38 110.5(8) . . ?
N2 C35 C36 113.6(7) . . ?
C37 C35 C36 109.0(8) . . ?
C38 C35 C36 109.3(8) . . ?
C35 C36 H36A 109.5 . . ?
C35 C36 H36B 109.5 . . ?
H36A C36 H36B 109.5 . . ?
C35 C36 H36C 109.5 . . ?
H36A C36 H36C 109.5 . . ?
H36B C36 H36C 109.5 . . ?
C35 C37 H37A 109.5 . . ?
C35 C37 H37B 109.5 . . ?
H37A C37 H37B 109.5 . . ?
C35 C37 H37C 109.5 . . ?
H37A C37 H37C 109.5 . . ?
H37B C37 H37C 109.5 . . ?
C35 C38 H38A 109.5 . . ?
C35 C38 H38B 109.5 . . ?
H38A C38 H38B 109.5 . . ?
C35 C38 H38C 109.5 . . ?
H38A C38 H38C 109.5 . . ?
H38B C38 H38C 109.5 . . ?
C44 C39 C40 118.4(8) . . ?
C44 C39 B2 121.3(8) . . ?
C40 C39 B2 120.3(9) . . ?
C41 C40 C39 119.9(9) . . ?
C41 C40 C45 119.9(8) . . ?
C39 C40 C45 120.1(8) . . ?
C42 C41 C40 121.5(9) . . ?
C42 C41 H41 119.3 . . ?
C40 C41 H41 119.3 . . ?
C41 C42 C43 118.6(8) . . ?
C41 C42 C46 120.6(9) . . ?
C43 C42 C46 120.8(10) . . ?
C42 C43 C44 121.6(9) . . ?
C42 C43 H43 119.2 . . ?
C44 C43 H43 119.2 . . ?
C43 C44 C39 120.0(9) . . ?
C43 C44 C47 120.2(9) . . ?
C39 C44 C47 119.8(8) . . ?
C40 C45 H45A 109.5 . . ?
C40 C45 H45B 109.5 . . ?
H45A C45 H45B 109.5 . . ?
C40 C45 H45C 109.5 . . ?
H45A C45 H45C 109.5 . . ?
H45B C45 H45C 109.5 . . ?
C42 C46 H46A 109.5 . . ?
C42 C46 H46B 109.5 . . ?
H46A C46 H46B 109.5 . . ?
C42 C46 H46C 109.5 . . ?
H46A C46 H46C 109.5 . . ?
H46B C46 H46C 109.5 . . ?
C44 C47 H47A 109.5 . . ?
C44 C47 H47B 109.5 . . ?
H47A C47 H47B 109.5 . . ?
C44 C47 H47C 109.5 . . ?
H47A C47 H47C 109.5 . . ?
H47B C47 H47C 109.5 . . ?
C50 C48 C49 110.2(10) . . ?
C50 C48 P2 119.1(9) . . ?
C49 C48 P2 110.3(8) . . ?
C50 C48 H48 105.3 . . ?
C49 C48 H48 105.3 . . ?
P2 C48 H48 105.3 . . ?
C48 C49 H49A 109.5 . . ?
C48 C49 H49B 109.5 . . ?
H49A C49 H49B 109.5 . . ?
C48 C49 H49C 109.5 . . ?
H49A C49 H49C 109.5 . . ?
H49B C49 H49C 109.5 . . ?
C48 C50 H50A 109.5 . . ?
C48 C50 H50B 109.5 . . ?
H50A C50 H50B 109.5 . . ?
C48 C50 H50C 109.5 . . ?
H50A C50 H50C 109.5 . . ?
H50B C50 H50C 109.5 . . ?
C52 C51 C53 109.5(13) . . ?
C52 C51 P2 112.1(10) . . ?
C53 C51 P2 115.7(12) . . ?
C52 C51 H51 106.3 . . ?
C53 C51 H51 106.3 . . ?
P2 C51 H51 106.3 . . ?
C51 C52 H52A 109.5 . . ?
C51 C52 H52B 109.5 . . ?
H52A C52 H52B 109.5 . . ?
C51 C52 H52C 109.5 . . ?
H52A C52 H52C 109.5 . . ?
H52B C52 H52C 109.5 . . ?
C51 C53 H53A 109.5 . . ?
C51 C53 H53B 109.5 . . ?
H53A C53 H53B 109.5 . . ?
C51 C53 H53C 109.5 . . ?
H53A C53 H53C 109.5 . . ?
H53B C53 H53C 109.5 . . ?
C55 C54 C56 109.9(11) . . ?
C55 C54 P2 111.6(9) . . ?
C56 C54 P2 110.9(10) . . ?
C55 C54 H54 108.1 . . ?
C56 C54 H54 108.1 . . ?
P2 C54 H54 108.1 . . ?
C54 C55 H55A 109.5 . . ?
C54 C55 H55B 109.5 . . ?
H55A C55 H55B 109.5 . . ?
C54 C55 H55C 109.5 . . ?
H55A C55 H55C 109.5 . . ?
H55B C55 H55C 109.5 . . ?
C54 C56 H56A 109.5 . . ?
C54 C56 H56B 109.5 . . ?
H56A C56 H56B 109.5 . . ?
C54 C56 H56C 109.5 . . ?
H56A C56 H56C 109.5 . . ?
H56B C56 H56C 109.5 . . ?

loop_
_geom_bond_atom_site_label_1
_geom_bond_atom_site_label_2
_geom_bond_distance
_geom_bond_site_symmetry_2
_geom_bond_publ_flag
Rh1 C2 2.110(9) . ?
Rh1 C3 2.137(8) . ?
Rh1 C1 2.152(11) . ?
Rh1 C4 2.250(10) . ?
Rh1 P1 2.308(3) . ?
Rh1 Cl1 2.401(2) . ?
C1 C2 1.424(12) . ?
C1 H1A 0.9900 . ?
C1 H1AB 0.9900 . ?
B1 N1 1.367(14) . ?
B1 C3 1.603(13) . ?
B1 C16 1.625(14) . ?
N1 C7 1.468(11) . ?
N1 H1 0.8800 . ?
P1 C20 1.853(14) . ?
P1 C26 1.854(10) . ?
P1 C23 1.880(14) . ?
Rh2 C30 2.098(9) . ?
Rh2 C29 2.145(10) . ?
Rh2 C31 2.148(9) . ?
Rh2 C32 2.286(10) . ?
Rh2 P2 2.309(3) . ?
Rh2 Cl2 2.344(3) . ?
C2 C3 1.448(13) . ?
C2 H2 0.90(10) . ?
B2 N2 1.385(13) . ?
B2 C39 1.561(14) . ?
B2 C31 1.592(13) . ?
N2 C35 1.506(11) . ?
N2 H2A 0.8800 . ?
P2 C51 1.838(15) . ?
P2 C54 1.862(11) . ?
P2 C48 1.884(13) . ?
C9 C7 1.525(14) . ?
C9 H9A 0.9800 . ?
C9 H9B 0.9800 . ?
C9 H9C 0.9800 . ?
C8 C7 1.529(14) . ?
C8 H8A 0.9800 . ?
C8 H8B 0.9800 . ?
C8 H8C 0.9800 . ?
C7 C10 1.528(13) . ?
C6 C5 1.535(12) . ?
C6 H6A 0.9800 . ?
C6 H6B 0.9800 . ?
C6 H6C 0.9800 . ?
C5 C4 1.525(13) . ?
C5 H5A 0.9900 . ?
C5 H5AB 0.9900 . ?
C4 C3 1.396(13) . ?
C4 H4 1.10(11) . ?
C10 H10A 0.9800 . ?
C10 H10B 0.9800 . ?
C10 H10C 0.9800 . ?
C11 C16 1.394(13) . ?
C11 C12 1.397(13) . ?
C11 C17 1.506(15) . ?
C12 C13 1.391(14) . ?
C12 H12 0.9500 . ?
C13 C14 1.400(13) . ?
C13 C18 1.507(12) . ?
C14 C15 1.395(13) . ?
C14 H14 0.9500 . ?
C17 H17A 0.9800 . ?
C17 H17B 0.9800 . ?
C17 H17C 0.9800 . ?
C16 C15 1.386(14) . ?
C15 C19 1.514(13) . ?
C19 H19A 0.9800 . ?
C19 H19B 0.9800 . ?
C19 H19C 0.9800 . ?
C18 H18A 0.9800 . ?
C18 H18B 0.9800 . ?
C18 H18C 0.9800 . ?
C20 C22 1.530(19) . ?
C20 C21 1.537(16) . ?
C20 H20 1.0000 . ?
C21 H21A 0.9800 . ?
C21 H21B 0.9800 . ?
C21 H21C 0.9800 . ?
C22 H22A 0.9800 . ?
C22 H22B 0.9800 . ?
C22 H22C 0.9800 . ?
C23 C24 1.498(15) . ?
C23 C25 1.513(19) . ?
C23 H23 1.0000 . ?
C24 H24A 0.9800 . ?
C24 H24B 0.9800 . ?
C24 H24C 0.9800 . ?
C25 H25A 0.9800 . ?
C25 H25B 0.9800 . ?
C25 H25C 0.9800 . ?
C26 C28 1.513(18) . ?
C26 C27 1.554(18) . ?
C26 H26 1.0000 . ?
C27 H27A 0.9800 . ?
C27 H27B 0.9800 . ?
C27 H27C 0.9800 . ?
C28 H28A 0.9800 . ?
C28 H28B 0.9800 . ?
C28 H28C 0.9800 . ?
C29 C30 1.419(12) . ?
C29 H29A 0.9900 . ?
C29 H29B 0.9900 . ?
C30 C31 1.449(13) . ?
C30 H30 1.13(10) . ?
C31 C32 1.425(12) . ?
C32 C33 1.506(13) . ?
C32 H32 0.92(11) . ?
C33 C34 1.530(13) . ?
C33 H33A 0.9900 . ?
C33 H33B 0.9900 . ?
C34 H34A 0.9800 . ?
C34 H34B 0.9800 . ?
C34 H34C 0.9800 . ?
C35 C37 1.521(13) . ?
C35 C38 1.526(13) . ?
C35 C36 1.527(13) . ?
C36 H36A 0.9800 . ?
C36 H36B 0.9800 . ?
C36 H36C 0.9800 . ?
C37 H37A 0.9800 . ?
C37 H37B 0.9800 . ?
C37 H37C 0.9800 . ?
C38 H38A 0.9800 . ?
C38 H38B 0.9800 . ?
C38 H38C 0.9800 . ?
C39 C44 1.410(14) . ?
C39 C40 1.415(13) . ?
C40 C41 1.404(12) . ?
C40 C45 1.524(15) . ?
C41 C42 1.382(14) . ?
C41 H41 0.9500 . ?
C42 C43 1.391(14) . ?
C42 C46 1.511(12) . ?
C43 C44 1.396(12) . ?
C43 H43 0.9500 . ?
C44 C47 1.508(13) . ?
C45 H45A 0.9800 . ?
C45 H45B 0.9800 . ?
C45 H45C 0.9800 . ?
C46 H46A 0.9800 . ?
C46 H46B 0.9800 . ?
C46 H46C 0.9800 . ?
C47 H47A 0.9800 . ?
C47 H47B 0.9800 . ?
C47 H47C 0.9800 . ?
C48 C50 1.518(19) . ?
C48 C49 1.541(14) . ?
C48 H48 1.0000 . ?
C49 H49A 0.9800 . ?
C49 H49B 0.9800 . ?
C49 H49C 0.9800 . ?
C50 H50A 0.9800 . ?
C50 H50B 0.9800 . ?
C50 H50C 0.9800 . ?
C51 C52 1.537(19) . ?
C51 C53 1.54(2) . ?
C51 H51 1.0000 . ?
C52 H52A 0.9800 . ?
C52 H52B 0.9800 . ?
C52 H52C 0.9800 . ?
C53 H53A 0.9800 . ?
C53 H53B 0.9800 . ?
C53 H53C 0.9800 . ?
C54 C55 1.50(2) . ?
C54 C56 1.55(2) . ?
C54 H54 1.0000 . ?
C55 H55A 0.9800 . ?
C55 H55B 0.9800 . ?
C55 H55C 0.9800 . ?
C56 H56A 0.9800 . ?
C56 H56B 0.9800 . ?
C56 H56C 0.9800 . ?

loop_
_geom_torsion_atom_site_label_1
_geom_torsion_atom_site_label_2
_geom_torsion_atom_site_label_3
_geom_torsion_atom_site_label_4
_geom_torsion
_geom_torsion_site_symmetry_1
_geom_torsion_site_symmetry_2
_geom_torsion_site_symmetry_3
_geom_torsion_site_symmetry_4
_geom_torsion_publ_flag
C3 B1 N1 C7 170.5(10) . . . . ?
C16 B1 N1 C7 -9.2(19) . . . . ?
Rh1 C1 C2 C3 53.2(8) . . . . ?
C39 B2 N2 C35 -7.4(19) . . . . ?
C31 B2 N2 C35 170.6(9) . . . . ?
B1 N1 C7 C9 -116.1(13) . . . . ?
B1 N1 C7 C10 3.3(17) . . . . ?
B1 N1 C7 C8 124.7(13) . . . . ?
C6 C5 C4 C3 -127.8(11) . . . . ?
C6 C5 C4 Rh1 -48.9(9) . . . . ?
C5 C4 C3 C2 46.3(15) . . . . ?
Rh1 C4 C3 C2 -55.2(8) . . . . ?
C5 C4 C3 B1 -147.8(10) . . . . ?
Rh1 C4 C3 B1 110.8(9) . . . . ?
C5 C4 C3 Rh1 101.5(10) . . . . ?
C1 C2 C3 C4 4.8(14) . . . . ?
Rh1 C2 C3 C4 58.5(8) . . . . ?
C1 C2 C3 B1 -161.5(9) . . . . ?
Rh1 C2 C3 B1 -107.8(8) . . . . ?
C1 C2 C3 Rh1 -53.7(8) . . . . ?
N1 B1 C3 C4 -35.6(14) . . . . ?
C16 B1 C3 C4 144.1(9) . . . . ?
N1 B1 C3 C2 130.7(10) . . . . ?
C16 B1 C3 C2 -49.6(12) . . . . ?
N1 B1 C3 Rh1 52.3(12) . . . . ?
C16 B1 C3 Rh1 -128.0(8) . . . . ?
C16 C11 C12 C13 -0.5(14) . . . . ?
C17 C11 C12 C13 179.9(9) . . . . ?
C11 C12 C13 C14 0.5(13) . . . . ?
C11 C12 C13 C18 -179.4(9) . . . . ?
C12 C13 C14 C15 0.0(13) . . . . ?
C18 C13 C14 C15 179.9(8) . . . . ?
C12 C11 C16 C15 -0.1(13) . . . . ?
C17 C11 C16 C15 179.5(9) . . . . ?
C12 C11 C16 B1 179.3(9) . . . . ?
C17 C11 C16 B1 -1.1(14) . . . . ?
N1 B1 C16 C15 100.7(12) . . . . ?
C3 B1 C16 C15 -79.0(11) . . . . ?
N1 B1 C16 C11 -78.7(13) . . . . ?
C3 B1 C16 C11 101.6(11) . . . . ?
C11 C16 C15 C14 0.6(13) . . . . ?
B1 C16 C15 C14 -178.8(8) . . . . ?
C11 C16 C15 C19 -179.2(9) . . . . ?
B1 C16 C15 C19 1.4(13) . . . . ?
C13 C14 C15 C16 -0.6(13) . . . . ?
C13 C14 C15 C19 179.3(9) . . . . ?
C26 P1 C20 C22 -59.5(10) . . . . ?
C23 P1 C20 C22 49.4(10) . . . . ?
Rh1 P1 C20 C22 178.2(8) . . . . ?
C26 P1 C20 C21 169.9(9) . . . . ?
C23 P1 C20 C21 -81.1(11) . . . . ?
Rh1 P1 C20 C21 47.6(10) . . . . ?
C20 P1 C23 C24 56.5(11) . . . . ?
C26 P1 C23 C24 167.8(10) . . . . ?
Rh1 P1 C23 C24 -69.0(11) . . . . ?
C20 P1 C23 C25 -74.4(13) . . . . ?
C26 P1 C23 C25 36.9(13) . . . . ?
Rh1 P1 C23 C25 160.1(11) . . . . ?
C20 P1 C26 C28 -56.8(11) . . . . ?
C23 P1 C26 C28 -171.1(10) . . . . ?
Rh1 P1 C26 C28 63.8(10) . . . . ?
C20 P1 C26 C27 179.5(9) . . . . ?
C23 P1 C26 C27 65.1(9) . . . . ?
Rh1 P1 C26 C27 -59.9(9) . . . . ?
Rh2 C29 C30 C31 53.2(8) . . . . ?
C29 C30 C31 C32 6.7(14) . . . . ?
Rh2 C30 C31 C32 60.0(8) . . . . ?
C29 C30 C31 B2 -163.1(9) . . . . ?
Rh2 C30 C31 B2 -109.7(8) . . . . ?
C29 C30 C31 Rh2 -53.3(9) . . . . ?
N2 B2 C31 C32 -36.0(14) . . . . ?
C39 B2 C31 C32 142.2(10) . . . . ?
N2 B2 C31 C30 133.2(10) . . . . ?
C39 B2 C31 C30 -48.6(12) . . . . ?
N2 B2 C31 Rh2 55.0(11) . . . . ?
C39 B2 C31 Rh2 -126.8(8) . . . . ?
C30 C31 C32 C33 44.2(15) . . . . ?
B2 C31 C32 C33 -146.6(10) . . . . ?
Rh2 C31 C32 C33 100.0(11) . . . . ?
C30 C31 C32 Rh2 -55.8(7) . . . . ?
B2 C31 C32 Rh2 113.4(9) . . . . ?
C31 C32 C33 C34 -128.9(11) . . . . ?
Rh2 C32 C33 C34 -51.4(9) . . . . ?
B2 N2 C35 C37 -116.7(12) . . . . ?
B2 N2 C35 C38 124.6(12) . . . . ?
B2 N2 C35 C36 3.4(16) . . . . ?
N2 B2 C39 C44 99.5(12) . . . . ?
C31 B2 C39 C44 -78.5(12) . . . . ?
N2 B2 C39 C40 -80.6(14) . . . . ?
C31 B2 C39 C40 101.4(11) . . . . ?
C44 C39 C40 C41 -1.2(13) . . . . ?
B2 C39 C40 C41 179.0(9) . . . . ?
C44 C39 C40 C45 -178.6(8) . . . . ?
B2 C39 C40 C45 1.6(13) . . . . ?
C39 C40 C41 C42 1.1(14) . . . . ?
C45 C40 C41 C42 178.5(9) . . . . ?
C40 C41 C42 C43 -0.8(13) . . . . ?
C40 C41 C42 C46 -179.5(8) . . . . ?
C41 C42 C43 C44 0.6(13) . . . . ?
C46 C42 C43 C44 179.3(8) . . . . ?
C42 C43 C44 C39 -0.7(13) . . . . ?
C42 C43 C44 C47 178.5(9) . . . . ?
C40 C39 C44 C43 1.0(13) . . . . ?
B2 C39 C44 C43 -179.2(9) . . . . ?
C40 C39 C44 C47 -178.2(8) . . . . ?
B2 C39 C44 C47 1.6(13) . . . . ?
C51 P2 C48 C50 -69.4(12) . . . . ?
C54 P2 C48 C50 40.9(12) . . . . ?
Rh2 P2 C48 C50 161.9(10) . . . . ?
C51 P2 C48 C49 59.6(9) . . . . ?
C54 P2 C48 C49 169.9(8) . . . . ?
Rh2 P2 C48 C49 -69.1(8) . . . . ?
C54 P2 C51 C52 171.2(11) . . . . ?
C48 P2 C51 C52 -81.2(12) . . . . ?
Rh2 P2 C51 C52 50.0(12) . . . . ?
C54 P2 C51 C53 -62.3(11) . . . . ?
C48 P2 C51 C53 45.3(11) . . . . ?
Rh2 P2 C51 C53 176.5(8) . . . . ?
C51 P2 C54 C55 177.4(10) . . . . ?
C48 P2 C54 C55 62.7(10) . . . . ?
Rh2 P2 C54 C55 -61.5(11) . . . . ?
C51 P2 C54 C56 -59.7(11) . . . . ?
C48 P2 C54 C56 -174.4(9) . . . . ?
Rh2 P2 C54 C56 61.4(10) . . . . ?
